data_7117042
loop_
_publ_author_name
'Lu Wang'
'Kai Wang'
'Houyu Zhang'
'Chuanjun Jiao'
'Bo Zou'
'Kaiqi Ye'
'Hongyu Zhang'
'Yue Wang'

_publ_section_title
;
 The facile realization of RGB luminescence based on one yellow emissive
 four-coordinate organoboron material
;
_journal_name_full Chem.Commun.
_journal_page_first 7701
_journal_paper_doi 10.1039/C5cc01113B
_journal_volume 51
_journal_year 2015
_chemical_formula_sum 'C29 H16 B F10 N O2'
_chemical_formula_weight 611.24
_chemical_name_systematic
; 
 ? 
;
_space_group_IT_number 2
_symmetry_cell_setting triclinic
_symmetry_space_group_name_Hall '-P 1'
_symmetry_space_group_name_H-M 'P -1'
_atom_sites_solution_hydrogens geom
_atom_sites_solution_primary direct
_atom_sites_solution_secondary difmap
_audit_creation_method SHELXL-97
_audit_update_record
;
2014-12-03 deposited with the CCDC.
2015-03-30 downloaded from the CCDC.
;
_cell_angle_alpha 95.2680(10)
_cell_angle_beta 98.3540(10)
_cell_angle_gamma 99.4260(10)
_cell_formula_units_Z 2
_cell_length_a 10.4884(8)
_cell_length_b 11.0467(8)
_cell_length_c 11.5358(9)
_cell_measurement_reflns_used 1951
_cell_measurement_temperature 293(2)
_cell_measurement_theta_max 24.7375
_cell_measurement_theta_min 2.443
_cell_volume 1295.34(17)
_computing_cell_refinement 'SHELXS-97 (Sheldrick, 1990)'
_computing_data_collection 'SHELXS-97 (Sheldrick, 1990)'
_computing_data_reduction 'SHELXS-97 (Sheldrick, 1990)'
_computing_molecular_graphics 'SHELXL-97 (Sheldrick, 1997)'
_computing_publication_material 'SHELXL-97 (Sheldrick, 1997)'
_computing_structure_refinement 'SHELXL-97 (Sheldrick, 1997)'
_computing_structure_solution 'SHELXS-97 (Sheldrick, 1990)'
_diffrn_ambient_temperature 293(2)
_diffrn_measured_fraction_theta_full 0.980
_diffrn_measured_fraction_theta_max 0.980
_diffrn_measurement_device_type 'CCD area detector'
_diffrn_measurement_method 'phi and omega scans'
_diffrn_radiation_monochromator graphite
_diffrn_radiation_source 'fine-focus sealed tube'
_diffrn_radiation_type MoK\a
_diffrn_radiation_wavelength 0.71073
_diffrn_reflns_av_R_equivalents 0.0160
_diffrn_reflns_av_sigmaI/netI 0.0383
_diffrn_reflns_limit_h_max 12
_diffrn_reflns_limit_h_min -12
_diffrn_reflns_limit_k_max 13
_diffrn_reflns_limit_k_min -12
_diffrn_reflns_limit_l_max 13
_diffrn_reflns_limit_l_min -10
_diffrn_reflns_number 6313
_diffrn_reflns_theta_full 25.05
_diffrn_reflns_theta_max 25.05
_diffrn_reflns_theta_min 1.80
_exptl_absorpt_coefficient_mu 0.147
_exptl_absorpt_correction_T_max 0.9869
_exptl_absorpt_correction_T_min 0.9685
_exptl_absorpt_correction_type multi-scan
_exptl_crystal_colour red
_exptl_crystal_density_diffrn 1.567
_exptl_crystal_density_method 'not measured'
_exptl_crystal_description block
_exptl_crystal_F_000 616
_exptl_crystal_size_max 0.22
_exptl_crystal_size_mid 0.15
_exptl_crystal_size_min 0.09
_refine_diff_density_max 0.511
_refine_diff_density_min -0.393
_refine_diff_density_rms 0.077
_refine_ls_extinction_method none
_refine_ls_goodness_of_fit_ref 1.059
_refine_ls_hydrogen_treatment constr
_refine_ls_matrix_type full
_refine_ls_number_parameters 378
_refine_ls_number_reflns 4504
_refine_ls_number_restraints 0
_refine_ls_restrained_S_all 1.059
_refine_ls_R_factor_all 0.0791
_refine_ls_R_factor_gt 0.0589
_refine_ls_shift/su_max 0.017
_refine_ls_shift/su_mean 0.004
_refine_ls_structure_factor_coef Fsqd
_refine_ls_weighting_details 'calc w=1/[\s^2^(Fo^2^)+(0.1212P)^2^+0.3146P] where P=(Fo^2^+2Fc^2^)/3'
_refine_ls_weighting_scheme calc
_refine_ls_wR_factor_gt 0.1681
_refine_ls_wR_factor_ref 0.2002
_reflns_number_gt 3377
_reflns_number_total 4504
_reflns_threshold_expression >2sigma(I)
_cod_data_source_file c5cc01113b2.cif
_cod_data_source_block 1RC
_cod_original_sg_symbol_H-M p-1
_cod_database_code 7117042

loop_
_symmetry_equiv_pos_as_xyz
'x, y, z'
'-x, -y, -z'

loop_
_atom_site_label
_atom_site_type_symbol
_atom_site_fract_x
_atom_site_fract_y
_atom_site_fract_z
_atom_site_U_iso_or_equiv
_atom_site_adp_type
_atom_site_occupancy
_atom_site_symmetry_multiplicity
_atom_site_calc_flag
_atom_site_refinement_flags
_atom_site_disorder_assembly
_atom_site_disorder_group
N N 1.0394(3) 0.0983(3) 0.6914(2) 0.0497(7) Uani 1 1 d . . .
B B 0.4847(3) 0.1840(3) 0.2026(3) 0.0340(8) Uani 1 1 d . . .
O1 O 0.40360(19) 0.06178(19) 0.15108(17) 0.0374(5) Uani 1 1 d . . .
O2 O 0.60815(19) 0.16134(19) 0.27220(18) 0.0364(5) Uani 1 1 d . . .
C1 C 0.2168(3) -0.1368(3) 0.0640(3) 0.0533(9) Uani 1 1 d . . .
H1 H 0.2379 -0.0747 0.0171 0.064 Uiso 1 1 calc R . .
C2 C 0.1138(4) -0.2322(4) 0.0221(4) 0.0717(12) Uani 1 1 d . . .
H2 H 0.0657 -0.2342 -0.0526 0.086 Uiso 1 1 calc R . .
C3 C 0.0816(4) -0.3257(4) 0.0914(5) 0.0692(13) Uani 1 1 d . . .
H3 H 0.0124 -0.3905 0.0631 0.083 Uiso 1 1 calc R . .
C4 C 0.1529(4) -0.3215(3) 0.2023(4) 0.0584(10) Uani 1 1 d . . .
H4 H 0.1306 -0.3834 0.2491 0.070 Uiso 1 1 calc R . .
C5 C 0.2567(3) -0.2268(3) 0.2448(3) 0.0459(8) Uani 1 1 d . . .
H5 H 0.3047 -0.2257 0.3194 0.055 Uiso 1 1 calc R . .
C6 C 0.2899(3) -0.1321(3) 0.1758(3) 0.0388(7) Uani 1 1 d . . .
C7 C 0.3979(3) -0.0275(3) 0.2191(3) 0.0335(7) Uani 1 1 d . . .
C8 C 0.4899(3) -0.0221(3) 0.3179(3) 0.0356(7) Uani 1 1 d . . .
H8 H 0.4779 -0.0795 0.3712 0.043 Uiso 1 1 calc R . .
C9 C 0.6023(3) 0.0706(3) 0.3382(2) 0.0321(6) Uani 1 1 d . . .
C10 C 0.7164(3) 0.0734(3) 0.4248(3) 0.0338(7) Uani 1 1 d . . .
C11 C 0.7293(3) -0.0224(3) 0.4960(3) 0.0370(7) Uani 1 1 d . . .
H11 H 0.6639 -0.0923 0.4840 0.044 Uiso 1 1 calc R . .
C12 C 0.8349(3) -0.0154(3) 0.5818(3) 0.0401(7) Uani 1 1 d . . .
H12 H 0.8397 -0.0802 0.6274 0.048 Uiso 1 1 calc R . .
C13 C 0.9371(3) 0.0879(3) 0.6029(3) 0.0397(7) Uani 1 1 d . . .
C14 C 0.9263(3) 0.1832(3) 0.5282(3) 0.0407(7) Uani 1 1 d . . .
H14 H 0.9933 0.2516 0.5378 0.049 Uiso 1 1 calc R . .
C15 C 0.8199(3) 0.1758(3) 0.4436(3) 0.0377(7) Uani 1 1 d . . .
H15 H 0.8152 0.2397 0.3969 0.045 Uiso 1 1 calc R . .
C16 C 1.0447(4) 0.0064(4) 0.7739(3) 0.0649(11) Uani 1 1 d . . .
H16A H 0.9645 -0.0065 0.8055 0.097 Uiso 1 1 calc R . .
H16B H 1.1169 0.0350 0.8370 0.097 Uiso 1 1 calc R . .
H16C H 1.0564 -0.0700 0.7335 0.097 Uiso 1 1 calc R . .
C17 C 1.1432(4) 0.2060(4) 0.7133(4) 0.0673(11) Uani 1 1 d . . .
H17A H 1.1864 0.2119 0.6456 0.101 Uiso 1 1 calc R . .
H17B H 1.2053 0.1983 0.7809 0.101 Uiso 1 1 calc R . .
H17C H 1.1065 0.2789 0.7280 0.101 Uiso 1 1 calc R . .
C18 C 0.3987(3) 0.2556(3) 0.2865(3) 0.0347(7) Uani 1 1 d . . .
C19 C 0.4372(3) 0.3066(3) 0.4029(3) 0.0390(7) Uani 1 1 d . . .
C20 C 0.3624(4) 0.3713(3) 0.4667(3) 0.0451(8) Uani 1 1 d . . .
C21 C 0.2401(3) 0.3858(3) 0.4129(3) 0.0474(8) Uani 1 1 d . . .
C22 C 0.1966(3) 0.3371(3) 0.2982(3) 0.0468(8) Uani 1 1 d . . .
C23 C 0.2746(3) 0.2733(3) 0.2378(3) 0.0390(7) Uani 1 1 d . . .
C24 C 0.52658(18) 0.26821(16) 0.09776(14) 0.0342(7) Uani 1 1 d G . .
C25 C 0.62427(18) 0.37173(17) 0.13286(13) 0.0375(7) Uani 1 1 d G . .
C26 C 0.66402(18) 0.44749(15) 0.05017(18) 0.0434(8) Uani 1 1 d G . .
C27 C 0.6061(2) 0.41973(17) -0.06762(16) 0.0421(8) Uani 1 1 d G . .
C28 C 0.50841(19) 0.31621(19) -0.10272(12) 0.0392(7) Uani 1 1 d G . .
C29 C 0.46865(17) 0.24045(16) -0.02003(16) 0.0375(7) Uani 1 1 d G . .
F1 F 0.5553(2) 0.29680(19) 0.46300(16) 0.0541(5) Uani 1 1 d . . .
F2 F 0.4064(2) 0.4175(2) 0.57912(17) 0.0640(6) Uani 1 1 d . . .
F3 F 0.1661(2) 0.4480(2) 0.4731(2) 0.0693(7) Uani 1 1 d . . .
F4 F 0.07778(19) 0.3523(2) 0.2444(2) 0.0689(7) Uani 1 1 d . . .
F5 F 0.22584(17) 0.22919(19) 0.12412(17) 0.0518(5) Uani 1 1 d . . .
F6 F 0.6796(2) 0.40480(18) 0.24308(16) 0.0527(5) Uani 1 1 d . . .
F7 F 0.7579(2) 0.54676(18) 0.0823(2) 0.0612(6) Uani 1 1 d . . .
F8 F 0.6433(2) 0.49305(19) -0.14806(19) 0.0596(6) Uani 1 1 d . . .
F9 F 0.4527(2) 0.2917(2) -0.21550(16) 0.0552(6) Uani 1 1 d . . .
F10 F 0.37715(18) 0.14361(18) -0.05978(16) 0.0490(5) Uani 1 1 d . . .

loop_
_atom_site_aniso_label
_atom_site_aniso_U_11
_atom_site_aniso_U_22
_atom_site_aniso_U_33
_atom_site_aniso_U_23
_atom_site_aniso_U_13
_atom_site_aniso_U_12
N 0.0385(15) 0.069(2) 0.0420(16) 0.0087(14) -0.0005(13) 0.0142(14)
B 0.0306(17) 0.0406(19) 0.0295(18) 0.0078(14) 0.0012(14) 0.0037(14)
O1 0.0397(11) 0.0375(12) 0.0334(11) 0.0074(9) 0.0038(9) 0.0026(9)
O2 0.0335(11) 0.0385(12) 0.0364(12) 0.0112(9) 0.0038(9) 0.0026(9)
C1 0.0442(19) 0.053(2) 0.056(2) -0.0003(17) -0.0010(17) 0.0025(17)
C2 0.051(2) 0.073(3) 0.076(3) -0.014(2) -0.012(2) 0.001(2)
C3 0.043(2) 0.050(2) 0.105(4) -0.024(2) 0.020(2) -0.0093(18)
C4 0.053(2) 0.0354(19) 0.087(3) -0.0044(19) 0.032(2) -0.0031(16)
C5 0.0417(17) 0.0367(18) 0.059(2) -0.0003(15) 0.0202(16) -0.0002(14)
C6 0.0323(15) 0.0366(17) 0.0476(19) -0.0034(14) 0.0131(14) 0.0057(13)
C7 0.0317(15) 0.0337(16) 0.0372(17) 0.0037(13) 0.0129(13) 0.0060(12)
C8 0.0334(15) 0.0363(17) 0.0388(17) 0.0096(13) 0.0112(13) 0.0039(13)
C9 0.0348(15) 0.0323(15) 0.0305(15) 0.0059(12) 0.0073(12) 0.0063(12)
C10 0.0314(15) 0.0354(16) 0.0350(16) 0.0063(13) 0.0066(13) 0.0050(12)
C11 0.0357(16) 0.0345(16) 0.0424(18) 0.0084(13) 0.0098(14) 0.0058(13)
C12 0.0425(17) 0.0462(19) 0.0370(17) 0.0154(14) 0.0088(14) 0.0162(15)
C13 0.0351(16) 0.0495(19) 0.0365(17) 0.0042(14) 0.0081(14) 0.0121(14)
C14 0.0312(15) 0.0445(18) 0.0450(19) 0.0060(14) 0.0061(14) 0.0020(13)
C15 0.0365(16) 0.0416(18) 0.0353(17) 0.0105(13) 0.0063(13) 0.0047(14)
C16 0.062(2) 0.094(3) 0.042(2) 0.019(2) -0.0030(18) 0.028(2)
C17 0.045(2) 0.091(3) 0.057(2) -0.003(2) -0.0098(18) 0.007(2)
C18 0.0371(16) 0.0282(15) 0.0373(17) 0.0095(13) 0.0072(13) -0.0025(12)
C19 0.0472(18) 0.0376(17) 0.0336(17) 0.0133(13) 0.0073(14) 0.0063(14)
C20 0.068(2) 0.0317(17) 0.0357(18) 0.0043(13) 0.0144(16) 0.0025(16)
C21 0.054(2) 0.0374(18) 0.056(2) 0.0071(16) 0.0242(18) 0.0094(15)
C22 0.0378(17) 0.047(2) 0.056(2) 0.0111(16) 0.0083(16) 0.0054(15)
C23 0.0395(17) 0.0360(17) 0.0403(18) 0.0060(13) 0.0093(14) 0.0002(14)
C24 0.0312(15) 0.0395(17) 0.0354(16) 0.0073(13) 0.0090(13) 0.0117(13)
C25 0.0387(16) 0.0362(17) 0.0387(18) 0.0042(13) 0.0094(14) 0.0074(13)
C26 0.0421(17) 0.0339(17) 0.058(2) 0.0113(15) 0.0177(16) 0.0072(14)
C27 0.0502(19) 0.0415(18) 0.049(2) 0.0237(15) 0.0279(16) 0.0216(15)
C28 0.0418(17) 0.0475(18) 0.0355(17) 0.0145(14) 0.0111(14) 0.0192(15)
C29 0.0339(16) 0.0416(18) 0.0388(17) 0.0090(14) 0.0074(13) 0.0084(14)
F1 0.0618(13) 0.0611(13) 0.0372(11) 0.0014(9) -0.0074(9) 0.0206(10)
F2 0.0949(17) 0.0643(14) 0.0356(11) 0.0016(10) 0.0120(11) 0.0234(12)
F3 0.0742(15) 0.0647(14) 0.0784(16) 0.0007(12) 0.0365(13) 0.0227(12)
F4 0.0421(11) 0.0774(16) 0.0863(17) -0.0026(13) 0.0042(11) 0.0199(11)
F5 0.0409(10) 0.0634(13) 0.0463(11) -0.0023(9) -0.0046(9) 0.0110(9)
F6 0.0620(12) 0.0461(11) 0.0419(11) 0.0039(9) 0.0034(9) -0.0083(9)
F7 0.0610(13) 0.0456(12) 0.0738(15) 0.0135(10) 0.0186(11) -0.0100(10)
F8 0.0732(14) 0.0560(13) 0.0642(14) 0.0343(11) 0.0333(11) 0.0190(11)
F9 0.0622(12) 0.0737(14) 0.0341(11) 0.0208(10) 0.0066(9) 0.0179(11)
F10 0.0497(11) 0.0531(12) 0.0369(10) 0.0091(8) -0.0022(8) -0.0058(9)

loop_
_atom_type_symbol
_atom_type_description
_atom_type_scat_dispersion_real
_atom_type_scat_dispersion_imag
_atom_type_scat_source
C C 0.0033 0.0016 'International Tables Vol C Tables 4.2.6.8 and 6.1.1.4'
H H 0.0000 0.0000 'International Tables Vol C Tables 4.2.6.8 and 6.1.1.4'
B B 0.0013 0.0007 'International Tables Vol C Tables 4.2.6.8 and 6.1.1.4'
N N 0.0061 0.0033 'International Tables Vol C Tables 4.2.6.8 and 6.1.1.4'
O O 0.0106 0.0060 'International Tables Vol C Tables 4.2.6.8 and 6.1.1.4'
F F 0.0171 0.0103 'International Tables Vol C Tables 4.2.6.8 and 6.1.1.4'

loop_
_geom_angle_atom_site_label_1
_geom_angle_atom_site_label_2
_geom_angle_atom_site_label_3
_geom_angle
_geom_angle_site_symmetry_1
_geom_angle_site_symmetry_3
C13 N C17 121.3(3) . .
C13 N C16 121.2(3) . .
C17 N C16 117.3(3) . .
O2 B O1 108.1(2) . .
O2 B C18 111.6(2) . .
O1 B C18 108.0(2) . .
O2 B C24 107.3(2) . .
O1 B C24 111.2(2) . .
C18 B C24 110.7(2) . .
C7 O1 B 117.3(2) . .
C9 O2 B 119.0(2) . .
C2 C1 C6 120.8(4) . .
C2 C1 H1 119.6 . .
C6 C1 H1 119.6 . .
C1 C2 C3 120.1(4) . .
C1 C2 H2 120.0 . .
C3 C2 H2 120.0 . .
C4 C3 C2 119.6(3) . .
C4 C3 H3 120.2 . .
C2 C3 H3 120.2 . .
C5 C4 C3 120.8(4) . .
C5 C4 H4 119.6 . .
C3 C4 H4 119.6 . .
C4 C5 C6 120.1(4) . .
C4 C5 H5 120.0 . .
C6 C5 H5 120.0 . .
C1 C6 C5 118.6(3) . .
C1 C6 C7 119.5(3) . .
C5 C6 C7 121.8(3) . .
O1 C7 C8 121.1(3) . .
O1 C7 C6 113.9(3) . .
C8 C7 C6 124.9(3) . .
C7 C8 C9 119.8(3) . .
C7 C8 H8 120.1 . .
C9 C8 H8 120.1 . .
O2 C9 C8 119.0(3) . .
O2 C9 C10 115.8(2) . .
C8 C9 C10 125.2(3) . .
C11 C10 C15 117.2(3) . .
C11 C10 C9 122.5(3) . .
C15 C10 C9 120.3(3) . .
C12 C11 C10 121.7(3) . .
C12 C11 H11 119.1 . .
C10 C11 H11 119.1 . .
C11 C12 C13 121.4(3) . .
C11 C12 H12 119.3 . .
C13 C12 H12 119.3 . .
N C13 C12 121.8(3) . .
N C13 C14 121.2(3) . .
C12 C13 C14 116.9(3) . .
C15 C14 C13 121.2(3) . .
C15 C14 H14 119.4 . .
C13 C14 H14 119.4 . .
C14 C15 C10 121.6(3) . .
C14 C15 H15 119.2 . .
C10 C15 H15 119.2 . .
N C16 H16A 109.5 . .
N C16 H16B 109.5 . .
H16A C16 H16B 109.5 . .
N C16 H16C 109.5 . .
H16A C16 H16C 109.5 . .
H16B C16 H16C 109.5 . .
N C17 H17A 109.5 . .
N C17 H17B 109.5 . .
H17A C17 H17B 109.5 . .
N C17 H17C 109.5 . .
H17A C17 H17C 109.5 . .
H17B C17 H17C 109.5 . .
C19 C18 C23 113.6(3) . .
C19 C18 B 127.3(3) . .
C23 C18 B 119.0(3) . .
F1 C19 C18 120.8(3) . .
F1 C19 C20 114.8(3) . .
C18 C19 C20 124.4(3) . .
F2 C20 C21 120.1(3) . .
F2 C20 C19 120.8(3) . .
C21 C20 C19 119.1(3) . .
F3 C21 C22 120.8(3) . .
F3 C21 C20 120.0(3) . .
C22 C21 C20 119.2(3) . .
F4 C22 C21 119.5(3) . .
F4 C22 C23 120.7(3) . .
C21 C22 C23 119.8(3) . .
F5 C23 C22 116.4(3) . .
F5 C23 C18 119.6(3) . .
C22 C23 C18 124.0(3) . .
C25 C24 C29 120.0 . .
C25 C24 B 116.61(16) . .
C29 C24 B 123.39(16) . .
F6 C25 C24 122.78(15) . .
F6 C25 C26 117.18(15) . .
C24 C25 C26 120.0 . .
F7 C26 C27 119.25(16) . .
F7 C26 C25 120.74(16) . .
C27 C26 C25 120.0 . .
F8 C27 C26 120.39(17) . .
F8 C27 C28 119.61(17) . .
C26 C27 C28 120.0 . .
F9 C28 C29 120.67(16) . .
F9 C28 C27 119.33(16) . .
C29 C28 C27 120.0 . .
F10 C29 C28 116.62(14) . .
F10 C29 C24 123.38(14) . .
C28 C29 C24 120.0 . .

loop_
_geom_bond_atom_site_label_1
_geom_bond_atom_site_label_2
_geom_bond_distance
_geom_bond_site_symmetry_2
N C13 1.351(4) .
N C17 1.450(5) .
N C16 1.456(5) .
B O2 1.492(4) .
B O1 1.493(4) .
B C18 1.650(5) .
B C24 1.658(3) .
O1 C7 1.315(3) .
O2 C9 1.312(3) .
C1 C2 1.376(5) .
C1 C6 1.393(5) .
C1 H1 0.9300 .
C2 C3 1.391(6) .
C2 H2 0.9300 .
C3 C4 1.377(6) .
C3 H3 0.9300 .
C4 C5 1.377(5) .
C4 H4 0.9300 .
C5 C6 1.402(5) .
C5 H5 0.9300 .
C6 C7 1.473(4) .
C7 C8 1.372(4) .
C8 C9 1.405(4) .
C8 H8 0.9300 .
C9 C10 1.437(4) .
C10 C11 1.410(4) .
C10 C15 1.410(4) .
C11 C12 1.361(4) .
C11 H11 0.9300 .
C12 C13 1.408(5) .
C12 H12 0.9300 .
C13 C14 1.429(4) .
C14 C15 1.358(4) .
C14 H14 0.9300 .
C15 H15 0.9300 .
C16 H16A 0.9600 .
C16 H16B 0.9600 .
C16 H16C 0.9600 .
C17 H17A 0.9600 .
C17 H17B 0.9600 .
C17 H17C 0.9600 .
C18 C19 1.382(4) .
C18 C23 1.393(4) .
C19 F1 1.354(4) .
C19 C20 1.386(5) .
C20 F2 1.336(4) .
C20 C21 1.382(5) .
C21 F3 1.341(4) .
C21 C22 1.365(5) .
C22 F4 1.353(4) .
C22 C23 1.383(5) .
C23 F5 1.351(4) .
C24 C25 1.3900 .
C24 C29 1.3900 .
C25 F6 1.311(2) .
C25 C26 1.3900 .
C26 F7 1.332(2) .
C26 C27 1.3900 .
C27 F8 1.345(2) .
C27 C28 1.3900 .
C28 F9 1.330(2) .
C28 C29 1.3900 .
C29 F10 1.312(2) .
